data_4073918
loop_
_publ_author_name
'Bedford, Robin B.'
'Betham, Michael'
'Charmant, Jonathan P. H.'
'Haddow, Mairi F.'
'Orpen, A. Guy'
'Pilarski, Lukasz T.'
'Coles, Simon J.'
'Hursthouse, Michael B.'

_publ_section_title
;
 Simple Palladacyclic and Platinacyclic Catalysts for the 1,4-Conjugate
 Addition of Arylboronic Acids and Arylsiloxanes to Enones
;
_journal_issue 25
_journal_name_full Organometallics
_journal_page_first 6346
_journal_paper_doi 10.1021/om700724c
_journal_volume 26
_journal_year 2007
_chemical_formula_sum 'C26 H47 Cl O2 P2 Pd'
_chemical_formula_weight 595.43
_chemical_name_systematic
;
 ?
;
_space_group_IT_number 14
_symmetry_cell_setting monoclinic
_symmetry_space_group_name_Hall '-P 2yn'
_symmetry_space_group_name_H-M 'P 1 21/n 1'
_atom_sites_solution_hydrogens geom
_atom_sites_solution_primary direct
_atom_sites_solution_secondary difmap
_audit_creation_method SHELXL-97
_cell_angle_alpha 90.00
_cell_angle_beta 100.759(19)
_cell_angle_gamma 90.00
_cell_formula_units_Z 4
_cell_length_a 10.4540(13)
_cell_length_b 13.929(3)
_cell_length_c 20.714(6)
_cell_measurement_reflns_used 6859
_cell_measurement_temperature 120(2)
_cell_measurement_theta_max 27.48
_cell_measurement_theta_min 2.91
_cell_volume 2963.2(11)
_computing_cell_refinement 'DENZO, COLLECT'
_computing_data_reduction 'DENZO, COLLECT'
_computing_molecular_graphics 'PLATON (Spek, 1990)'
_computing_structure_refinement 'SHELXL-97 (Sheldrick, 1997)'
_computing_structure_solution 'SHELXS-97 (Sheldrick, 1997)'
_diffrn_ambient_temperature 120(2)
_diffrn_detector_area_resol_mean 9.091
_diffrn_measured_fraction_theta_full 0.994
_diffrn_measured_fraction_theta_max 0.994
_diffrn_measurement_device_type 'Bruker-Nonius KappaCCD Area Detector'
_diffrn_measurement_method '\f and \w scans'
_diffrn_radiation_monochromator graphite
_diffrn_radiation_source 'Bruker-Nonius FR591 rotating anode'
_diffrn_radiation_type MoK\a
_diffrn_radiation_wavelength 0.71073
_diffrn_reflns_av_R_equivalents 0.0334
_diffrn_reflns_av_sigmaI/netI 0.0277
_diffrn_reflns_limit_h_max 12
_diffrn_reflns_limit_h_min -13
_diffrn_reflns_limit_k_max 18
_diffrn_reflns_limit_k_min -18
_diffrn_reflns_limit_l_max 26
_diffrn_reflns_limit_l_min -26
_diffrn_reflns_number 35376
_diffrn_reflns_theta_full 27.50
_diffrn_reflns_theta_max 27.50
_diffrn_reflns_theta_min 3.28
_diffrn_standards_decay_% negligible
_diffrn_standards_number none
_exptl_absorpt_coefficient_mu 0.844
_exptl_absorpt_correction_T_max 0.9204
_exptl_absorpt_correction_T_min 0.7289
_exptl_absorpt_correction_type multi-scan
_exptl_absorpt_process_details 'SADABS V2.10 (Sheldrick, G.M., 2003)'
_exptl_crystal_colour colourless
_exptl_crystal_density_diffrn 1.335
_exptl_crystal_density_method 'not measured'
_exptl_crystal_description slab
_exptl_crystal_F_000 1248
_exptl_crystal_size_max 0.40
_exptl_crystal_size_mid 0.40
_exptl_crystal_size_min 0.10
_refine_diff_density_max 0.472
_refine_diff_density_min -0.549
_refine_diff_density_rms 0.066
_refine_ls_extinction_method none
_refine_ls_goodness_of_fit_ref 1.009
_refine_ls_hydrogen_treatment constr
_refine_ls_matrix_type full
_refine_ls_number_parameters 304
_refine_ls_number_reflns 6776
_refine_ls_number_restraints 0
_refine_ls_restrained_S_all 1.009
_refine_ls_R_factor_all 0.0329
_refine_ls_R_factor_gt 0.0245
_refine_ls_shift/su_max 0.021
_refine_ls_shift/su_mean 0.001
_refine_ls_structure_factor_coef Fsqd
_refine_ls_weighting_details 'calc w=1/[\s^2^(Fo^2^)+(0.0390P)^2^+0.8763P] where P=(Fo^2^+2Fc^2^)/3'
_refine_ls_weighting_scheme calc
_refine_ls_wR_factor_gt 0.0618
_refine_ls_wR_factor_ref 0.0661
_reflns_number_gt 5827
_reflns_number_total 6776
_reflns_threshold_expression >2sigma(I)
_cod_data_source_file om700724c-file001.cif
_cod_data_source_block 11c
_cod_depositor_comments
;
The following automatic conversions were performed:

'_symmetry_cell_setting' value 'Monoclinic' changed to 'monoclinic'
according to /home/saulius/struct/CIF-dictionaries/cif_core.dic
dictionary named 'cif_core.dic' version 2.4.1 from 2010-06-29.

Automatic conversion script
Id: cif_fix_values 1715 2011-07-08 13:25:40Z adriana 
;
_cod_original_sg_symbol_H-M P2(1)/n
_cod_database_code 4073918

loop_
_symmetry_equiv_pos_as_xyz
'x, y, z'
'-x+1/2, y+1/2, -z+1/2'
'-x, -y, -z'
'x-1/2, -y-1/2, z-1/2'

loop_
_atom_site_label
_atom_site_type_symbol
_atom_site_fract_x
_atom_site_fract_y
_atom_site_fract_z
_atom_site_U_iso_or_equiv
_atom_site_adp_type
_atom_site_occupancy
_atom_site_symmetry_multiplicity
_atom_site_calc_flag
_atom_site_refinement_flags
C26 C 0.4103(2) 0.85926(18) 0.26335(10) 0.0346(5) Uani 1 1 d .
H26A H 0.4631 0.9004 0.2964 0.052 Uiso 1 1 calc R
H26B H 0.3647 0.8113 0.2853 0.052 Uiso 1 1 calc R
H26C H 0.3466 0.8987 0.2342 0.052 Uiso 1 1 calc R
C1 C 0.06864(17) 0.80483(12) -0.07904(9) 0.0178(4) Uani 1 1 d .
H1 H 0.0601 0.8154 -0.1274 0.021 Uiso 1 1 calc R
C2 C 0.08708(19) 0.69754(13) -0.06480(10) 0.0256(4) Uani 1 1 d .
H2A H 0.0960 0.6864 -0.0175 0.038 Uiso 1 1 calc R
H2B H 0.1657 0.6752 -0.0796 0.038 Uiso 1 1 calc R
H2C H 0.0114 0.6623 -0.0883 0.038 Uiso 1 1 calc R
C3 C -0.05342(17) 0.84299(14) -0.05730(10) 0.0253(4) Uani 1 1 d .
H3A H -0.1286 0.8039 -0.0770 0.038 Uiso 1 1 calc R
H3B H -0.0681 0.9098 -0.0717 0.038 Uiso 1 1 calc R
H3C H -0.0420 0.8398 -0.0093 0.038 Uiso 1 1 calc R
C4 C 0.19311(16) 0.99476(12) -0.05935(8) 0.0172(3) Uani 1 1 d .
H4 H 0.1165 1.0197 -0.0419 0.021 Uiso 1 1 calc R
C5 C 0.16534(17) 1.00982(13) -0.13372(9) 0.0202(4) Uani 1 1 d .
H5A H 0.1605 1.0787 -0.1434 0.030 Uiso 1 1 calc R
H5B H 0.0823 0.9794 -0.1527 0.030 Uiso 1 1 calc R
H5C H 0.2354 0.9810 -0.1527 0.030 Uiso 1 1 calc R
C6 C 0.31313(18) 1.05056(14) -0.02543(10) 0.0273(4) Uani 1 1 d .
H6A H 0.3895 1.0293 -0.0427 0.041 Uiso 1 1 calc R
H6B H 0.3274 1.0387 0.0220 0.041 Uiso 1 1 calc R
H6C H 0.2993 1.1194 -0.0339 0.041 Uiso 1 1 calc R
C7 C 0.42158(15) 0.76037(12) 0.02449(8) 0.0140(3) Uani 1 1 d .
C8 C 0.42235(15) 0.77510(12) -0.04217(8) 0.0146(3) Uani 1 1 d .
C9 C 0.51357(15) 0.73413(12) -0.07493(8) 0.0144(3) Uani 1 1 d .
C10 C 0.61021(16) 0.67913(12) -0.03556(8) 0.0156(3) Uani 1 1 d .
H10 H 0.6756 0.6517 -0.0561 0.019 Uiso 1 1 calc R
C11 C 0.61795(16) 0.66148(12) 0.03149(8) 0.0153(3) Uani 1 1 d .
C12 C 0.51853(16) 0.70177(12) 0.05958(8) 0.0151(3) Uani 1 1 d .
C13 C 0.51036(16) 0.74902(13) -0.14900(8) 0.0167(3) Uani 1 1 d .
C14 C 0.37877(18) 0.71731(15) -0.18966(9) 0.0244(4) Uani 1 1 d .
H14A H 0.3794 0.7266 -0.2365 0.037 Uiso 1 1 calc R
H14B H 0.3088 0.7558 -0.1771 0.037 Uiso 1 1 calc R
H14C H 0.3642 0.6493 -0.1813 0.037 Uiso 1 1 calc R
C15 C 0.5343(2) 0.85550(14) -0.16256(9) 0.0266(4) Uani 1 1 d .
H15A H 0.6207 0.8744 -0.1388 0.040 Uiso 1 1 calc R
H15B H 0.4678 0.8949 -0.1477 0.040 Uiso 1 1 calc R
H15C H 0.5297 0.8650 -0.2098 0.040 Uiso 1 1 calc R
C16 C 0.61481(19) 0.69019(15) -0.17312(9) 0.0268(4) Uani 1 1 d .
H16A H 0.6027 0.6220 -0.1642 0.040 Uiso 1 1 calc R
H16B H 0.7010 0.7109 -0.1502 0.040 Uiso 1 1 calc R
H16C H 0.6080 0.6998 -0.2205 0.040 Uiso 1 1 calc R
C17 C 0.72913(16) 0.60206(13) 0.07178(8) 0.0188(4) Uani 1 1 d .
C18 C 0.8039(2) 0.66278(15) 0.12818(10) 0.0304(5) Uani 1 1 d .
H18A H 0.8753 0.6248 0.1531 0.046 Uiso 1 1 calc R
H18B H 0.7448 0.6825 0.1573 0.046 Uiso 1 1 calc R
H18C H 0.8394 0.7199 0.1102 0.046 Uiso 1 1 calc R
C19 C 0.67442(19) 0.51175(14) 0.09907(10) 0.0295(4) Uani 1 1 d .
H19A H 0.6295 0.4723 0.0626 0.044 Uiso 1 1 calc R
H19B H 0.6128 0.5304 0.1272 0.044 Uiso 1 1 calc R
H19C H 0.7459 0.4748 0.1249 0.044 Uiso 1 1 calc R
C20 C 0.82740(18) 0.56944(14) 0.03008(9) 0.0257(4) Uani 1 1 d .
H20A H 0.8642 0.6258 0.0118 0.039 Uiso 1 1 calc R
H20B H 0.7836 0.5286 -0.0058 0.039 Uiso 1 1 calc R
H20C H 0.8974 0.5331 0.0576 0.039 Uiso 1 1 calc R
C21 C 0.31351(18) 0.64873(14) 0.18946(9) 0.0228(4) Uani 1 1 d .
H21 H 0.2460 0.6808 0.2103 0.027 Uiso 1 1 calc R
C22 C 0.2421(2) 0.58583(17) 0.13335(11) 0.0411(6) Uani 1 1 d .
H22A H 0.3057 0.5554 0.1106 0.062 Uiso 1 1 calc R
H22B H 0.1827 0.6257 0.1023 0.062 Uiso 1 1 calc R
H22C H 0.1923 0.5362 0.1513 0.062 Uiso 1 1 calc R
C23 C 0.3980(2) 0.58832(15) 0.24207(10) 0.0329(5) Uani 1 1 d .
H23A H 0.3448 0.5381 0.2571 0.049 Uiso 1 1 calc R
H23B H 0.4354 0.6294 0.2793 0.049 Uiso 1 1 calc R
H23C H 0.4684 0.5586 0.2237 0.049 Uiso 1 1 calc R
C24 C 0.49854(17) 0.80850(13) 0.22314(9) 0.0189(4) Uani 1 1 d .
H24 H 0.5555 0.7621 0.2522 0.023 Uiso 1 1 calc R
C25 C 0.58437(19) 0.88020(14) 0.19571(10) 0.0276(4) Uani 1 1 d .
H25A H 0.5295 0.9269 0.1680 0.041 Uiso 1 1 calc R
H25B H 0.6388 0.8461 0.1694 0.041 Uiso 1 1 calc R
H25C H 0.6401 0.9137 0.2320 0.041 Uiso 1 1 calc R
O1 O 0.32514(11) 0.83384(9) -0.07742(6) 0.0176(3) Uani 1 1 d .
O2 O 0.51537(12) 0.68411(8) 0.12587(6) 0.0184(3) Uani 1 1 d .
P1 P 0.21286(4) 0.86880(3) -0.03663(2) 0.01402(10) Uani 1 1 d .
P2 P 0.40210(4) 0.74262(3) 0.15489(2) 0.01525(10) Uani 1 1 d .
Cl1 Cl 0.12898(4) 0.89051(4) 0.12137(2) 0.03086(12) Uani 1 1 d .
Pd1 Pd 0.287614(11) 0.821581(9) 0.068094(6) 0.01415(6) Uani 1 1 d .

loop_
_atom_site_aniso_label
_atom_site_aniso_U_11
_atom_site_aniso_U_22
_atom_site_aniso_U_33
_atom_site_aniso_U_23
_atom_site_aniso_U_13
_atom_site_aniso_U_12
C26 0.0290(11) 0.0523(14) 0.0233(11) -0.0149(10) 0.0069(8) 0.0008(10)
C1 0.0182(8) 0.0186(9) 0.0156(8) -0.0007(7) 0.0004(7) 0.0000(7)
C2 0.0270(10) 0.0183(10) 0.0305(11) -0.0020(8) 0.0033(8) -0.0004(8)
C3 0.0164(9) 0.0247(10) 0.0341(11) -0.0033(8) 0.0030(8) -0.0008(7)
C4 0.0157(8) 0.0159(9) 0.0198(9) 0.0005(7) 0.0028(7) 0.0034(7)
C5 0.0185(8) 0.0189(9) 0.0227(9) 0.0053(7) 0.0022(7) 0.0013(7)
C6 0.0277(10) 0.0219(10) 0.0291(10) 0.0001(8) -0.0031(8) -0.0035(8)
C7 0.0137(7) 0.0145(8) 0.0142(8) 0.0002(6) 0.0036(6) 0.0009(6)
C8 0.0144(8) 0.0129(8) 0.0157(8) 0.0018(7) 0.0008(6) 0.0019(6)
C9 0.0151(8) 0.0145(8) 0.0135(8) -0.0001(6) 0.0030(6) -0.0006(6)
C10 0.0162(8) 0.0139(8) 0.0172(8) -0.0025(6) 0.0047(6) 0.0006(6)
C11 0.0156(8) 0.0126(8) 0.0175(8) -0.0002(6) 0.0023(6) 0.0012(6)
C12 0.0183(8) 0.0151(8) 0.0120(8) 0.0004(6) 0.0026(6) 0.0010(7)
C13 0.0183(8) 0.0192(9) 0.0139(8) 0.0004(7) 0.0059(6) 0.0020(7)
C14 0.0254(9) 0.0327(11) 0.0146(9) 0.0003(8) 0.0021(7) -0.0023(8)
C15 0.0362(11) 0.0250(10) 0.0209(10) 0.0036(8) 0.0109(8) -0.0027(9)
C16 0.0280(10) 0.0374(12) 0.0168(9) 0.0002(8) 0.0088(8) 0.0092(8)
C17 0.0179(8) 0.0194(9) 0.0187(9) 0.0012(7) 0.0023(7) 0.0056(7)
C18 0.0254(10) 0.0359(12) 0.0252(10) -0.0073(9) -0.0074(8) 0.0113(8)
C19 0.0313(10) 0.0244(10) 0.0345(11) 0.0109(9) 0.0105(9) 0.0113(8)
C20 0.0210(9) 0.0299(11) 0.0262(10) 0.0023(8) 0.0041(7) 0.0121(8)
C21 0.0243(9) 0.0242(10) 0.0202(9) 0.0054(8) 0.0045(7) -0.0032(8)
C22 0.0468(13) 0.0346(13) 0.0345(12) 0.0094(10) -0.0116(10) -0.0185(10)
C23 0.0430(12) 0.0290(11) 0.0231(10) 0.0102(9) -0.0031(9) -0.0096(9)
C24 0.0180(8) 0.0241(10) 0.0146(8) 0.0026(7) 0.0031(7) 0.0003(7)
C25 0.0302(10) 0.0232(10) 0.0298(11) 0.0001(8) 0.0069(8) -0.0058(8)
O1 0.0175(6) 0.0221(7) 0.0135(6) 0.0043(5) 0.0035(5) 0.0083(5)
O2 0.0213(6) 0.0221(7) 0.0121(6) 0.0036(5) 0.0043(5) 0.0086(5)
P1 0.0139(2) 0.0159(2) 0.0122(2) 0.00099(17) 0.00222(16) 0.00352(16)
P2 0.0164(2) 0.0180(2) 0.0115(2) 0.00225(17) 0.00318(16) 0.00284(17)
Cl1 0.0268(2) 0.0456(3) 0.0219(2) 0.0004(2) 0.00885(18) 0.0187(2)
Pd1 0.01415(8) 0.01746(8) 0.01116(8) 0.00152(5) 0.00320(5) 0.00452(5)

loop_
_atom_type_symbol
_atom_type_description
_atom_type_scat_dispersion_real
_atom_type_scat_dispersion_imag
_atom_type_scat_source
C C 0.0033 0.0016 'International Tables Vol C Tables 4.2.6.8 and 6.1.1.4'
H H 0.0000 0.0000 'International Tables Vol C Tables 4.2.6.8 and 6.1.1.4'
O O 0.0106 0.0060 'International Tables Vol C Tables 4.2.6.8 and 6.1.1.4'
P P 0.1023 0.0942 'International Tables Vol C Tables 4.2.6.8 and 6.1.1.4'
Cl Cl 0.1484 0.1585 'International Tables Vol C Tables 4.2.6.8 and 6.1.1.4'
Pd Pd -0.9988 1.0072 'International Tables Vol C Tables 4.2.6.8 and 6.1.1.4'

loop_
_geom_angle_atom_site_label_1
_geom_angle_atom_site_label_2
_geom_angle_atom_site_label_3
_geom_angle
C24 C26 H26A 109.5
C24 C26 H26B 109.5
H26A C26 H26B 109.5
C24 C26 H26C 109.5
H26A C26 H26C 109.5
H26B C26 H26C 109.5
C3 C1 C2 111.47(15)
C3 C1 P1 110.39(12)
C2 C1 P1 108.71(12)
C3 C1 H1 108.7
C2 C1 H1 108.7
P1 C1 H1 108.7
C1 C2 H2A 109.5
C1 C2 H2B 109.5
H2A C2 H2B 109.5
C1 C2 H2C 109.5
H2A C2 H2C 109.5
H2B C2 H2C 109.5
C1 C3 H3A 109.5
C1 C3 H3B 109.5
H3A C3 H3B 109.5
C1 C3 H3C 109.5
H3A C3 H3C 109.5
H3B C3 H3C 109.5
C5 C4 C6 112.22(15)
C5 C4 P1 112.61(12)
C6 C4 P1 109.12(12)
C5 C4 H4 107.6
C6 C4 H4 107.6
P1 C4 H4 107.6
C4 C5 H5A 109.5
C4 C5 H5B 109.5
H5A C5 H5B 109.5
C4 C5 H5C 109.5
H5A C5 H5C 109.5
H5B C5 H5C 109.5
C4 C6 H6A 109.5
C4 C6 H6B 109.5
H6A C6 H6B 109.5
C4 C6 H6C 109.5
H6A C6 H6C 109.5
H6B C6 H6C 109.5
C12 C7 C8 117.57(15)
C12 C7 Pd1 121.17(12)
C8 C7 Pd1 121.26(12)
C9 C8 C7 123.54(15)
C9 C8 O1 118.83(14)
C7 C8 O1 117.63(14)
C8 C9 C10 115.18(15)
C8 C9 C13 122.70(14)
C10 C9 C13 122.11(15)
C11 C10 C9 125.16(16)
C11 C10 H10 117.4
C9 C10 H10 117.4
C10 C11 C12 115.64(15)
C10 C11 C17 122.07(15)
C12 C11 C17 122.29(15)
C7 C12 C11 122.79(15)
C7 C12 O2 117.73(14)
C11 C12 O2 119.47(14)
C16 C13 C14 106.79(15)
C16 C13 C15 107.94(15)
C14 C13 C15 109.65(15)
C16 C13 C9 111.74(14)
C14 C13 C9 110.94(14)
C15 C13 C9 109.69(14)
C13 C14 H14A 109.5
C13 C14 H14B 109.5
H14A C14 H14B 109.5
C13 C14 H14C 109.5
H14A C14 H14C 109.5
H14B C14 H14C 109.5
C13 C15 H15A 109.5
C13 C15 H15B 109.5
H15A C15 H15B 109.5
C13 C15 H15C 109.5
H15A C15 H15C 109.5
H15B C15 H15C 109.5
C13 C16 H16A 109.5
C13 C16 H16B 109.5
H16A C16 H16B 109.5
C13 C16 H16C 109.5
H16A C16 H16C 109.5
H16B C16 H16C 109.5
C20 C17 C19 107.49(15)
C20 C17 C18 107.08(15)
C19 C17 C18 110.12(16)
C20 C17 C11 111.86(14)
C19 C17 C11 110.19(14)
C18 C17 C11 110.02(15)
C17 C18 H18A 109.5
C17 C18 H18B 109.5
H18A C18 H18B 109.5
C17 C18 H18C 109.5
H18A C18 H18C 109.5
H18B C18 H18C 109.5
C17 C19 H19A 109.5
C17 C19 H19B 109.5
H19A C19 H19B 109.5
C17 C19 H19C 109.5
H19A C19 H19C 109.5
H19B C19 H19C 109.5
C17 C20 H20A 109.5
C17 C20 H20B 109.5
H20A C20 H20B 109.5
C17 C20 H20C 109.5
H20A C20 H20C 109.5
H20B C20 H20C 109.5
C23 C21 C22 111.24(17)
C23 C21 P2 114.07(13)
C22 C21 P2 108.85(13)
C23 C21 H21 107.5
C22 C21 H21 107.5
P2 C21 H21 107.5
C21 C22 H22A 109.5
C21 C22 H22B 109.5
H22A C22 H22B 109.5
C21 C22 H22C 109.5
H22A C22 H22C 109.5
H22B C22 H22C 109.5
C21 C23 H23A 109.5
C21 C23 H23B 109.5
H23A C23 H23B 109.5
C21 C23 H23C 109.5
H23A C23 H23C 109.5
H23B C23 H23C 109.5
C25 C24 C26 110.98(16)
C25 C24 P2 108.67(13)
C26 C24 P2 110.69(13)
C25 C24 H24 108.8
C26 C24 H24 108.8
P2 C24 H24 108.8
C24 C25 H25A 109.5
C24 C25 H25B 109.5
H25A C25 H25B 109.5
C24 C25 H25C 109.5
H25A C25 H25C 109.5
H25B C25 H25C 109.5
C8 O1 P1 115.09(10)
C12 O2 P2 114.98(10)
O1 P1 C4 102.15(7)
O1 P1 C1 102.28(8)
C4 P1 C1 107.59(8)
O1 P1 Pd1 104.77(5)
C4 P1 Pd1 122.07(6)
C1 P1 Pd1 115.17(6)
O2 P2 C21 103.98(8)
O2 P2 C24 101.63(8)
C21 P2 C24 107.71(8)
O2 P2 Pd1 105.21(5)
C21 P2 Pd1 115.49(6)
C24 P2 Pd1 120.51(6)
C7 Pd1 P2 80.75(5)
C7 Pd1 P1 80.57(5)
P2 Pd1 P1 160.859(17)
C7 Pd1 Cl1 178.54(5)
P2 Pd1 Cl1 98.07(2)
P1 Pd1 Cl1 100.54(2)

loop_
_geom_bond_atom_site_label_1
_geom_bond_atom_site_label_2
_geom_bond_distance
C26 C24 1.527(3)
C26 H26A 0.9800
C26 H26B 0.9800
C26 H26C 0.9800
C1 C3 1.526(3)
C1 C2 1.528(3)
C1 P1 1.8287(18)
C1 H1 1.0000
C2 H2A 0.9800
C2 H2B 0.9800
C2 H2C 0.9800
C3 H3A 0.9800
C3 H3B 0.9800
C3 H3C 0.9800
C4 C5 1.528(2)
C4 C6 1.531(2)
C4 P1 1.8182(18)
C4 H4 1.0000
C5 H5A 0.9800
C5 H5B 0.9800
C5 H5C 0.9800
C6 H6A 0.9800
C6 H6B 0.9800
C6 H6C 0.9800
C7 C12 1.395(2)
C7 C8 1.398(2)
C7 Pd1 1.9940(16)
C8 C9 1.392(2)
C8 O1 1.3994(19)
C9 C10 1.402(2)
C9 C13 1.542(2)
C10 C11 1.398(2)
C10 H10 0.9500
C11 C12 1.400(2)
C11 C17 1.540(2)
C12 O2 1.401(2)
C13 C16 1.522(2)
C13 C14 1.538(2)
C13 C15 1.539(3)
C14 H14A 0.9800
C14 H14B 0.9800
C14 H14C 0.9800
C15 H15A 0.9800
C15 H15B 0.9800
C15 H15C 0.9800
C16 H16A 0.9800
C16 H16B 0.9800
C16 H16C 0.9800
C17 C20 1.529(2)
C17 C19 1.533(3)
C17 C18 1.533(3)
C18 H18A 0.9800
C18 H18B 0.9800
C18 H18C 0.9800
C19 H19A 0.9800
C19 H19B 0.9800
C19 H19C 0.9800
C20 H20A 0.9800
C20 H20B 0.9800
C20 H20C 0.9800
C21 C23 1.522(3)
C21 C22 1.533(3)
C21 P2 1.8244(19)
C21 H21 1.0000
C22 H22A 0.9800
C22 H22B 0.9800
C22 H22C 0.9800
C23 H23A 0.9800
C23 H23B 0.9800
C23 H23C 0.9800
C24 C25 1.522(3)
C24 P2 1.8234(19)
C24 H24 1.0000
C25 H25A 0.9800
C25 H25B 0.9800
C25 H25C 0.9800
O1 P1 1.6429(12)
O2 P2 1.6413(12)
P1 Pd1 2.2619(7)
P2 Pd1 2.2519(6)
Cl1 Pd1 2.3607(6)
